data_7017549
loop_
_publ_author_name
'Gholivand, Khodayar'
'Mahzouni, Hamid R.'
'Esrafili, Mehdi D.'

_publ_section_title
;
 Structure, bonding, electronic and energy aspects of a new family of
 early lanthanide (La, Ce and Nd) complexes with phosphoric triamides:
 Insights from experimental and DFT studies.
;
_journal_issue 5
_journal_name_full 'Dalton transactions (Cambridge, England : 2003)'
_journal_page_first 1597
_journal_page_last 1608
_journal_paper_doi 10.1039/c1dt11084e
_journal_volume 41
_journal_year 2012
_chemical_formula_moiety 'C28 H46 Cl5 La N6 O8 P2, 2(C2 H3 N)'
_chemical_formula_sum 'C32 H52 Cl5 La N8 O8 P2'
_chemical_formula_weight 1054.92
_chemical_name_systematic
;
?
;
_space_group_IT_number 15
_symmetry_cell_setting monoclinic
_symmetry_space_group_name_Hall '-C 2yc'
_symmetry_space_group_name_H-M 'C 1 2/c 1'
_atom_sites_solution_hydrogens mixed
_atom_sites_solution_primary direct
_atom_sites_solution_secondary difmap
_audit_creation_method SHELXL-97
_cell_angle_alpha 90.00
_cell_angle_beta 101.6140(10)
_cell_angle_gamma 90.00
_cell_formula_units_Z 4
_cell_length_a 14.2295(10)
_cell_length_b 13.2351(10)
_cell_length_c 24.1652(18)
_cell_measurement_reflns_used 9302
_cell_measurement_temperature 100(2)
_cell_measurement_theta_max 27.0
_cell_measurement_theta_min 2.2
_cell_volume 4457.8(6)
_computing_cell_refinement 'SAINTPlus, v. 6.2 (Bruker, 2001)'
_computing_data_collection 'APEX2 (Bruker, 2005)'
_computing_data_reduction 'SAINTPlus, v. 6.2 (Bruker, 2001)'
_computing_molecular_graphics 'SHELXTL, v. 6.12 (Sheldrick, 2001)'
_computing_publication_material 'SHELXTL, v. 6.12 (Sheldrick, 2001)'
_computing_structure_refinement 'SHELXTL, v. 6.12 (Sheldrick, 2001)'
_computing_structure_solution 'SHELXTL, v. 6.12 (Sheldrick, 2001)'
_diffrn_ambient_temperature 100(2)
_diffrn_measured_fraction_theta_full 0.974
_diffrn_measured_fraction_theta_max 0.974
_diffrn_measurement_device_type 'Bruker SMART APEX II CCD area detector'
_diffrn_measurement_method 'phi and omega scans'
_diffrn_radiation_monochromator graphite
_diffrn_radiation_source 'fine-focus sealed tube'
_diffrn_radiation_type MoK\a
_diffrn_radiation_wavelength 0.71073
_diffrn_reflns_av_R_equivalents 0.0395
_diffrn_reflns_av_sigmaI/netI 0.0237
_diffrn_reflns_limit_h_max 18
_diffrn_reflns_limit_h_min -18
_diffrn_reflns_limit_k_max 16
_diffrn_reflns_limit_k_min -16
_diffrn_reflns_limit_l_max 30
_diffrn_reflns_limit_l_min -30
_diffrn_reflns_number 28489
_diffrn_reflns_theta_full 27.00
_diffrn_reflns_theta_max 27.00
_diffrn_reflns_theta_min 1.72
_exptl_absorpt_coefficient_mu 1.384
_exptl_absorpt_correction_T_max 0.789
_exptl_absorpt_correction_T_min 0.732
_exptl_absorpt_correction_type multi-scan
_exptl_absorpt_process_details 'SADABS (Sheldrick, 2003)'
_exptl_crystal_colour colourless
_exptl_crystal_density_diffrn 1.572
_exptl_crystal_density_method 'not measured'
_exptl_crystal_description prism
_exptl_crystal_F_000 2144
_exptl_crystal_size_max 0.24
_exptl_crystal_size_mid 0.21
_exptl_crystal_size_min 0.18
_refine_diff_density_max 1.452
_refine_diff_density_min -1.534
_refine_diff_density_rms 0.087
_refine_ls_extinction_method none
_refine_ls_goodness_of_fit_ref 1.003
_refine_ls_hydrogen_treatment constr
_refine_ls_matrix_type full
_refine_ls_number_parameters 291
_refine_ls_number_reflns 4750
_refine_ls_number_restraints 0
_refine_ls_restrained_S_all 1.003
_refine_ls_R_factor_all 0.0748
_refine_ls_R_factor_gt 0.0727
_refine_ls_shift/su_max 0.000
_refine_ls_shift/su_mean 0.000
_refine_ls_structure_factor_coef Fsqd
_refine_ls_weighting_details 'calc w=1/[\s^2^(Fo^2^)+(0.0200P)^2^+265.0000P] where P=(Fo^2^+2Fc^2^)/3'
_refine_ls_weighting_scheme calc
_refine_ls_wR_factor_gt 0.1707
_refine_ls_wR_factor_ref 0.1718
_reflns_number_gt 4576
_reflns_number_total 4750
_reflns_threshold_expression I>2\s(I)
_cod_data_source_file c1dt11084e.txt
_cod_data_source_block LaClPA
_cod_depositor_comments
;
The following automatic conversions were performed:

'_symmetry_cell_setting' value 'Monoclinic' changed to 'monoclinic'
according to /home/saulius/struct/CIF-dictionaries/cif_core.dic
dictionary named 'cif_core.dic' version 2.4.1 from 2010-06-29.

Automatic conversion script
Id: cif_fix_values 1715 2011-07-08 13:25:40Z adriana 
;
_cod_original_sg_symbol_H-M 'C 2/c'
_cod_database_code 7017549

loop_
_symmetry_equiv_pos_as_xyz
'x, y, z'
'-x, y, -z+1/2'
'x+1/2, y+1/2, z'
'-x+1/2, y+1/2, -z+1/2'
'-x, -y, -z'
'x, -y, z-1/2'
'-x+1/2, -y+1/2, -z'
'x+1/2, -y+1/2, z-1/2'

loop_
_atom_site_label
_atom_site_type_symbol
_atom_site_fract_x
_atom_site_fract_y
_atom_site_fract_z
_atom_site_U_iso_or_equiv
_atom_site_adp_type
_atom_site_occupancy
_atom_site_symmetry_multiplicity
_atom_site_calc_flag
_atom_site_refinement_flags
_atom_site_disorder_assembly
_atom_site_disorder_group
La1 La 0.0000 0.40489(4) 0.2500 0.01258(16) Uani 1 2 d S . .
Cl1 Cl 0.06600(13) 0.56740(12) 0.18858(8) 0.0192(4) Uani 1 1 d . . .
Cl2 Cl 0.0000 0.1961(2) 0.2500 0.0508(11) Uani 1 2 d S . .
Cl3 Cl 0.35384(17) 0.3563(2) 0.03740(9) 0.0385(6) Uani 1 1 d . . .
P1 P 0.26943(14) 0.36763(16) 0.31629(9) 0.0200(4) Uani 1 1 d . A .
O1 O 0.1658(4) 0.3916(5) 0.2931(2) 0.0268(13) Uani 1 1 d . . .
O2 O 0.4414(4) 0.6390(4) 0.3749(3) 0.0261(12) Uani 1 1 d . . .
O3 O 0.3088(6) 0.1657(5) 0.4643(3) 0.0460(19) Uani 1 1 d . . .
O4 O 0.0271(4) 0.3389(4) 0.1558(2) 0.0238(12) Uani 1 1 d . . .
H4A H 0.0410 0.3702 0.1263 0.029 Uiso 1 1 d R . .
H4B H 0.0289 0.2743 0.1474 0.029 Uiso 1 1 d R . .
N1 N 0.3209(5) 0.2958(5) 0.2757(3) 0.0223(14) Uani 1 1 d . . .
H1N H 0.3403 0.2364 0.2923 0.027 Uiso 1 1 d R . .
N2 N 0.3317(5) 0.4728(5) 0.3252(3) 0.0199(13) Uani 1 1 d . . .
N3 N 0.2783(5) 0.3070(7) 0.3758(3) 0.0343(19) Uani 1 1 d . . .
C1 C 0.3292(5) 0.3150(6) 0.2202(3) 0.0194(15) Uani 1 1 d . . .
C2 C 0.2791(6) 0.3928(7) 0.1875(4) 0.0251(17) Uani 1 1 d . . .
H2A H 0.2403 0.4378 0.2038 0.030 Uiso 1 1 calc R . .
C3 C 0.2860(6) 0.4041(7) 0.1319(4) 0.0278(17) Uani 1 1 d . . .
H3A H 0.2500 0.4554 0.1095 0.033 Uiso 1 1 calc R . .
C4 C 0.3451(6) 0.3411(7) 0.1083(3) 0.0246(17) Uani 1 1 d . . .
C5 C 0.3956(6) 0.2640(7) 0.1389(4) 0.0252(17) Uani 1 1 d . . .
H5A H 0.4351 0.2206 0.1222 0.030 Uiso 1 1 calc R . .
C6 C 0.3878(5) 0.2509(6) 0.1952(4) 0.0234(16) Uani 1 1 d . . .
H6A H 0.4225 0.1981 0.2168 0.028 Uiso 1 1 calc R . .
C7 C 0.2858(6) 0.5696(6) 0.3348(4) 0.0260(17) Uani 1 1 d . . .
H7A H 0.2209 0.5568 0.3422 0.031 Uiso 1 1 calc R . .
H7B H 0.2791 0.6125 0.3006 0.031 Uiso 1 1 calc R . .
C8 C 0.3465(6) 0.6233(7) 0.3847(4) 0.0290(18) Uani 1 1 d . . .
H8A H 0.3171 0.6892 0.3905 0.035 Uiso 1 1 calc R . .
H8B H 0.3496 0.5823 0.4193 0.035 Uiso 1 1 calc R . .
C9 C 0.4873(5) 0.5456(6) 0.3657(4) 0.0242(17) Uani 1 1 d . . .
H9A H 0.4962 0.5044 0.4006 0.029 Uiso 1 1 calc R . .
H9B H 0.5515 0.5603 0.3578 0.029 Uiso 1 1 calc R . .
C10 C 0.4294(5) 0.4847(6) 0.3166(3) 0.0199(15) Uani 1 1 d . . .
H10A H 0.4289 0.5203 0.2805 0.024 Uiso 1 1 calc R . .
H10B H 0.4592 0.4176 0.3147 0.024 Uiso 1 1 calc R . .
C11 C 0.3731(12) 0.2801(15) 0.4095(8) 0.022(4) Uani 0.50 1 d P A 1
H11A H 0.4187 0.3369 0.4105 0.026 Uiso 0.50 1 calc PR A 1
H11B H 0.3993 0.2201 0.3935 0.026 Uiso 0.50 1 calc PR A 1
C12 C 0.3559(11) 0.2573(13) 0.4691(7) 0.022(3) Uani 0.50 1 d P A 1
H12A H 0.4175 0.2529 0.4966 0.027 Uiso 0.50 1 calc PR A 1
H12B H 0.3160 0.3107 0.4816 0.027 Uiso 0.50 1 calc PR A 1
C13 C 0.2048(11) 0.1868(12) 0.4322(7) 0.020(3) Uani 0.50 1 d P A 1
H13A H 0.1631 0.1274 0.4337 0.024 Uiso 0.50 1 calc PR A 1
H13B H 0.1773 0.2459 0.4483 0.024 Uiso 0.50 1 calc PR A 1
C14 C 0.2155(11) 0.2076(13) 0.3721(7) 0.020(3) Uani 0.50 1 d P A 1
H14A H 0.1520 0.2181 0.3472 0.024 Uiso 0.50 1 calc PR A 1
H14B H 0.2482 0.1507 0.3573 0.024 Uiso 0.50 1 calc PR A 1
C11' C 0.3622(12) 0.3247(15) 0.4267(7) 0.021(3) Uani 0.50 1 d P A 2
H11C H 0.4142 0.3637 0.4149 0.025 Uiso 0.50 1 calc PR A 2
H11D H 0.3399 0.3620 0.4571 0.025 Uiso 0.50 1 calc PR A 2
C12' C 0.3967(12) 0.2208(13) 0.4464(8) 0.027(4) Uani 0.50 1 d P A 2
H12C H 0.4514 0.2254 0.4789 0.032 Uiso 0.50 1 calc PR A 2
H12D H 0.4177 0.1832 0.4156 0.032 Uiso 0.50 1 calc PR A 2
C13' C 0.2470(14) 0.1510(14) 0.4118(7) 0.029(4) Uani 0.50 1 d P A 2
H13C H 0.1966 0.1012 0.4153 0.035 Uiso 0.50 1 calc PR A 2
H13D H 0.2834 0.1254 0.3838 0.035 Uiso 0.50 1 calc PR A 2
C14' C 0.2016(13) 0.2536(15) 0.3929(7) 0.025(3) Uani 0.50 1 d P A 2
H14C H 0.1462 0.2458 0.3610 0.030 Uiso 0.50 1 calc PR A 2
H14D H 0.1802 0.2885 0.4244 0.030 Uiso 0.50 1 calc PR A 2
N4 N 0.0718(6) 0.4001(7) 0.0458(3) 0.0403(19) Uani 1 1 d . . .
C15 C 0.0956(6) 0.4285(6) 0.0059(4) 0.0289(18) Uani 1 1 d . . .
C16 C 0.1232(7) 0.4646(8) -0.0459(4) 0.034(2) Uani 1 1 d . . .
H16A H 0.0680 0.4604 -0.0774 0.051 Uiso 1 1 calc R . .
H16B H 0.1755 0.4227 -0.0541 0.051 Uiso 1 1 calc R . .
H16C H 0.1447 0.5350 -0.0408 0.051 Uiso 1 1 calc R . .

loop_
_atom_site_aniso_label
_atom_site_aniso_U_11
_atom_site_aniso_U_22
_atom_site_aniso_U_33
_atom_site_aniso_U_23
_atom_site_aniso_U_13
_atom_site_aniso_U_12
La1 0.0108(3) 0.0084(3) 0.0187(3) 0.000 0.00325(19) 0.000
Cl1 0.0239(9) 0.0083(7) 0.0269(9) 0.0023(6) 0.0087(7) -0.0005(6)
Cl2 0.112(4) 0.0121(13) 0.0404(18) 0.000 0.044(2) 0.000
Cl3 0.0307(11) 0.0595(16) 0.0257(10) -0.0042(10) 0.0067(8) -0.0015(11)
P1 0.0137(9) 0.0225(10) 0.0239(10) 0.0094(8) 0.0039(7) 0.0017(7)
O1 0.018(3) 0.039(4) 0.024(3) 0.007(3) 0.005(2) 0.007(3)
O2 0.027(3) 0.018(3) 0.034(3) -0.001(2) 0.009(2) 0.001(2)
O3 0.059(5) 0.029(4) 0.040(4) 0.020(3) -0.016(3) -0.012(3)
O4 0.038(3) 0.012(2) 0.024(3) -0.002(2) 0.014(2) 0.000(2)
N1 0.018(3) 0.014(3) 0.034(4) 0.004(3) 0.002(3) -0.001(2)
N2 0.016(3) 0.015(3) 0.029(3) 0.002(3) 0.006(3) 0.005(2)
N3 0.015(3) 0.055(5) 0.029(4) 0.024(4) -0.002(3) -0.003(3)
C1 0.013(3) 0.015(4) 0.029(4) -0.004(3) 0.001(3) -0.001(3)
C2 0.019(4) 0.024(4) 0.033(4) 0.001(3) 0.006(3) 0.002(3)
C3 0.021(4) 0.032(4) 0.030(4) 0.001(4) 0.004(3) 0.009(4)
C4 0.021(4) 0.029(4) 0.024(4) -0.006(3) 0.004(3) -0.005(3)
C5 0.018(4) 0.026(4) 0.031(4) -0.006(3) 0.003(3) -0.005(3)
C6 0.015(4) 0.017(4) 0.037(4) 0.000(3) 0.002(3) 0.001(3)
C7 0.025(4) 0.014(4) 0.039(5) -0.003(3) 0.006(3) 0.008(3)
C8 0.032(5) 0.025(4) 0.033(5) -0.002(3) 0.014(4) 0.005(3)
C9 0.013(3) 0.021(4) 0.038(5) 0.006(3) 0.003(3) 0.001(3)
C10 0.016(4) 0.020(4) 0.026(4) 0.004(3) 0.009(3) -0.004(3)
C11 0.013(7) 0.015(8) 0.037(10) 0.004(8) 0.006(7) 0.005(6)
C12 0.013(7) 0.026(8) 0.024(8) 0.001(7) -0.004(6) -0.004(6)
C13 0.011(7) 0.019(8) 0.028(8) 0.005(6) 0.001(6) -0.003(6)
C14 0.020(8) 0.016(8) 0.023(8) 0.003(7) 0.004(6) 0.003(6)
C11' 0.021(8) 0.019(9) 0.020(8) 0.008(7) 0.000(6) -0.002(7)
C12' 0.024(8) 0.022(8) 0.036(9) 0.020(7) 0.010(7) 0.006(7)
C13' 0.031(10) 0.027(9) 0.029(9) -0.005(7) 0.003(8) -0.017(8)
C14' 0.029(9) 0.029(10) 0.016(8) 0.003(7) 0.007(7) -0.006(8)
N4 0.041(5) 0.045(5) 0.035(4) 0.013(4) 0.009(4) 0.002(4)
C15 0.029(4) 0.024(4) 0.033(5) -0.003(3) 0.007(4) 0.000(3)
C16 0.029(5) 0.035(5) 0.038(5) -0.003(4) 0.008(4) -0.003(4)

loop_
_atom_type_symbol
_atom_type_description
_atom_type_scat_dispersion_real
_atom_type_scat_dispersion_imag
_atom_type_scat_source
C C 0.0033 0.0016 'International Tables Vol C Tables 4.2.6.8 and 6.1.1.4'
H H 0.0000 0.0000 'International Tables Vol C Tables 4.2.6.8 and 6.1.1.4'
N N 0.0061 0.0033 'International Tables Vol C Tables 4.2.6.8 and 6.1.1.4'
O O 0.0106 0.0060 'International Tables Vol C Tables 4.2.6.8 and 6.1.1.4'
P P 0.1023 0.0942 'International Tables Vol C Tables 4.2.6.8 and 6.1.1.4'
Cl Cl 0.1484 0.1585 'International Tables Vol C Tables 4.2.6.8 and 6.1.1.4'
La La -0.2871 2.4523 'International Tables Vol C Tables 4.2.6.8 and 6.1.1.4'

loop_
_geom_angle_atom_site_label_1
_geom_angle_atom_site_label_2
_geom_angle_atom_site_label_3
_geom_angle
_geom_angle_site_symmetry_1
_geom_angle_site_symmetry_3
O1 La1 O1 171.6(3) . 2
O1 La1 O4 84.18(19) . 2
O1 La1 O4 92.92(19) 2 2
O1 La1 O4 92.92(19) . .
O1 La1 O4 84.18(19) 2 .
O4 La1 O4 139.7(2) 2 .
O1 La1 Cl2 85.78(16) . .
O1 La1 Cl2 85.78(16) 2 .
O4 La1 Cl2 69.87(12) 2 .
O4 La1 Cl2 69.87(12) . .
O1 La1 Cl1 103.10(16) . 2
O1 La1 Cl1 83.30(15) 2 2
O4 La1 Cl1 70.75(13) 2 2
O4 La1 Cl1 147.59(13) . 2
Cl2 La1 Cl1 138.40(4) . 2
O1 La1 Cl1 83.30(15) . .
O1 La1 Cl1 103.10(16) 2 .
O4 La1 Cl1 147.59(13) 2 .
O4 La1 Cl1 70.75(13) . .
Cl2 La1 Cl1 138.40(4) . .
Cl1 La1 Cl1 83.20(7) 2 .
O1 P1 N3 109.2(3) . .
O1 P1 N2 109.4(4) . .
N3 P1 N2 110.9(4) . .
O1 P1 N1 115.0(3) . .
N3 P1 N1 106.2(4) . .
N2 P1 N1 106.0(3) . .
P1 O1 La1 171.3(4) . .
C8 O2 C9 112.0(6) . .
C12 O3 C13 106.4(10) . .
C13' O3 C12' 101.7(11) . .
La1 O4 H4A 131.5 . .
La1 O4 H4B 123.8 . .
H4A O4 H4B 104.5 . .
C1 N1 P1 127.2(6) . .
C1 N1 H1N 120.7 . .
P1 N1 H1N 111.8 . .
C10 N2 C7 113.2(6) . .
C10 N2 P1 125.4(5) . .
C7 N2 P1 120.8(5) . .
C14' N3 C11' 111.0(10) . .
C11 N3 C14 105.9(10) . .
C14' N3 P1 124.8(8) . .
C11 N3 P1 120.4(8) . .
C11' N3 P1 122.4(8) . .
C14 N3 P1 114.6(8) . .
N1 C1 C2 123.0(7) . .
N1 C1 C6 118.5(7) . .
C2 C1 C6 118.5(8) . .
C3 C2 C1 120.2(8) . .
C3 C2 H2A 119.9 . .
C1 C2 H2A 119.9 . .
C2 C3 C4 120.3(8) . .
C2 C3 H3A 119.9 . .
C4 C3 H3A 119.9 . .
C5 C4 C3 121.4(8) . .
C5 C4 Cl3 118.5(7) . .
C3 C4 Cl3 120.0(7) . .
C4 C5 C6 118.7(8) . .
C4 C5 H5A 120.7 . .
C6 C5 H5A 120.7 . .
C5 C6 C1 120.9(8) . .
C5 C6 H6A 119.5 . .
C1 C6 H6A 119.5 . .
N2 C7 C8 109.4(7) . .
N2 C7 H7A 109.8 . .
C8 C7 H7A 109.8 . .
N2 C7 H7B 109.8 . .
C8 C7 H7B 109.8 . .
H7A C7 H7B 108.2 . .
O2 C8 C7 110.0(7) . .
O2 C8 H8A 109.7 . .
C7 C8 H8A 109.7 . .
O2 C8 H8B 109.7 . .
C7 C8 H8B 109.7 . .
H8A C8 H8B 108.2 . .
O2 C9 C10 112.5(6) . .
O2 C9 H9A 109.1 . .
C10 C9 H9A 109.1 . .
O2 C9 H9B 109.1 . .
C10 C9 H9B 109.1 . .
H9A C9 H9B 107.8 . .
N2 C10 C9 109.0(6) . .
N2 C10 H10A 109.9 . .
C9 C10 H10A 109.9 . .
N2 C10 H10B 109.9 . .
C9 C10 H10B 109.9 . .
H10A C10 H10B 108.3 . .
N3 C11 C12 105.3(12) . .
N3 C11 H11A 110.7 . .
C12 C11 H11A 110.7 . .
N3 C11 H11B 110.7 . .
C12 C11 H11B 110.7 . .
H11A C11 H11B 108.8 . .
O3 C12 C11 105.1(13) . .
O3 C12 H12A 110.7 . .
C11 C12 H12A 110.7 . .
O3 C12 H12B 110.7 . .
C11 C12 H12B 110.7 . .
H12A C12 H12B 108.8 . .
C14 C13 O3 104.0(12) . .
C14 C13 H13A 110.9 . .
O3 C13 H13A 110.9 . .
C14 C13 H13B 110.9 . .
O3 C13 H13B 110.9 . .
H13A C13 H13B 109.0 . .
C13 C14 N3 105.2(13) . .
C13 C14 H14A 110.7 . .
N3 C14 H14A 110.7 . .
C13 C14 H14B 110.7 . .
N3 C14 H14B 110.7 . .
H14A C14 H14B 108.8 . .
C12' C11' N3 105.3(14) . .
C12' C11' H11C 110.7 . .
N3 C11' H11C 110.7 . .
C12' C11' H11D 110.7 . .
N3 C11' H11D 110.7 . .
H11C C11' H11D 108.8 . .
C11' C12' O3 106.4(12) . .
C11' C12' H12C 110.4 . .
O3 C12' H12C 110.4 . .
C11' C12' H12D 110.4 . .
O3 C12' H12D 110.4 . .
H12C C12' H12D 108.6 . .
O3 C13' C14' 107.2(14) . .
O3 C13' H13C 110.3 . .
C14' C13' H13C 110.3 . .
O3 C13' H13D 110.3 . .
C14' C13' H13D 110.3 . .
H13C C13' H13D 108.5 . .
N3 C14' C13' 102.9(14) . .
N3 C14' H14C 111.2 . .
C13' C14' H14C 111.2 . .
N3 C14' H14D 111.2 . .
C13' C14' H14D 111.2 . .
H14C C14' H14D 109.1 . .
N4 C15 C16 178.5(10) . .
C15 C16 H16A 109.5 . .
C15 C16 H16B 109.5 . .
H16A C16 H16B 109.5 . .
C15 C16 H16C 109.5 . .
H16A C16 H16C 109.5 . .
H16B C16 H16C 109.5 . .

loop_
_geom_bond_atom_site_label_1
_geom_bond_atom_site_label_2
_geom_bond_distance
_geom_bond_site_symmetry_2
La1 O1 2.386(5) .
La1 O1 2.386(5) 2
La1 O4 2.540(5) 2
La1 O4 2.540(5) .
La1 Cl2 2.763(3) .
La1 Cl1 2.8762(17) 2
La1 Cl1 2.8762(17) .
Cl3 C4 1.755(8) .
P1 O1 1.503(6) .
P1 N3 1.630(7) .
P1 N2 1.641(7) .
P1 N1 1.641(7) .
O2 C8 1.432(10) .
O2 C9 1.435(9) .
O3 C12 1.379(17) .
O3 C13' 1.405(18) .
O3 C13 1.551(16) .
O3 C12' 1.581(18) .
O4 H4A 0.8799 .
O4 H4B 0.8800 .
N1 C1 1.391(11) .
N1 H1N 0.9000 .
N2 C10 1.456(9) .
N2 C7 1.476(9) .
N3 C14' 1.429(18) .
N3 C11 1.472(17) .
N3 C11' 1.549(18) .
N3 C14 1.582(18) .
C1 C2 1.404(11) .
C1 C6 1.409(11) .
C2 C3 1.375(12) .
C2 H2A 0.9500 .
C3 C4 1.386(12) .
C3 H3A 0.9500 .
C4 C5 1.375(12) .
C5 C6 1.396(12) .
C5 H5A 0.9500 .
C6 H6A 0.9500 .
C7 C8 1.514(12) .
C7 H7A 0.9900 .
C7 H7B 0.9900 .
C8 H8A 0.9900 .
C8 H8B 0.9900 .
C9 C10 1.530(11) .
C9 H9A 0.9900 .
C9 H9B 0.9900 .
C10 H10A 0.9900 .
C10 H10B 0.9900 .
C11 C12 1.54(2) .
C11 H11A 0.9900 .
C11 H11B 0.9900 .
C12 H12A 0.9900 .
C12 H12B 0.9900 .
C13 C14 1.51(2) .
C13 H13A 0.9900 .
C13 H13B 0.9900 .
C14 H14A 0.9900 .
C14 H14B 0.9900 .
C11' C12' 1.51(2) .
C11' H11C 0.9900 .
C11' H11D 0.9900 .
C12' H12C 0.9900 .
C12' H12D 0.9900 .
C13' C14' 1.53(3) .
C13' H13C 0.9900 .
C13' H13D 0.9900 .
C14' H14C 0.9900 .
C14' H14D 0.9900 .
N4 C15 1.149(12) .
C15 C16 1.465(13) .
C16 H16A 0.9800 .
C16 H16B 0.9800 .
C16 H16C 0.9800 .

loop_
_geom_hbond_atom_site_label_D
_geom_hbond_atom_site_label_H
_geom_hbond_atom_site_label_A
_geom_hbond_site_symmetry_A
_geom_hbond_distance_DH
_geom_hbond_distance_HA
_geom_hbond_distance_DA
_geom_hbond_angle_DHA
N1 H1N Cl1 4_545 0.90 2.60 3.452(7) 159
O4 H4A N4 . 0.88 2.12 2.968(9) 163
O4 H4B O2 4_545 0.88 1.94 2.808(8) 168

loop_
_geom_torsion_atom_site_label_1
_geom_torsion_atom_site_label_2
_geom_torsion_atom_site_label_3
_geom_torsion_atom_site_label_4
_geom_torsion
O1 P1 N1 C1 57.7(7)
N3 P1 N1 C1 178.5(6)
N2 P1 N1 C1 -63.4(7)
O1 P1 N2 C10 -144.4(6)
N3 P1 N2 C10 95.0(7)
N1 P1 N2 C10 -19.8(7)
O1 P1 N2 C7 26.0(7)
N3 P1 N2 C7 -94.6(7)
N1 P1 N2 C7 150.6(6)
O1 P1 N3 C14' 20.9(14)
N2 P1 N3 C14' 141.7(13)
N1 P1 N3 C14' -103.6(13)
O1 P1 N3 C11 -176.0(11)
N2 P1 N3 C11 -55.3(12)
N1 P1 N3 C11 59.5(12)
O1 P1 N3 C11' -142.2(11)
N2 P1 N3 C11' -21.5(12)
N1 P1 N3 C11' 93.3(12)
O1 P1 N3 C14 55.8(9)
N2 P1 N3 C14 176.5(8)
N1 P1 N3 C14 -68.7(9)
P1 N1 C1 C2 -11.4(11)
P1 N1 C1 C6 171.1(6)
N1 C1 C2 C3 -176.1(8)
C6 C1 C2 C3 1.4(12)
C1 C2 C3 C4 -2.3(13)
C2 C3 C4 C5 2.2(13)
C2 C3 C4 Cl3 -179.8(7)
C3 C4 C5 C6 -1.1(12)
Cl3 C4 C5 C6 -179.2(6)
C4 C5 C6 C1 0.2(12)
N1 C1 C6 C5 177.3(7)
C2 C1 C6 C5 -0.3(11)
C10 N2 C7 C8 -56.7(9)
P1 N2 C7 C8 131.8(6)
C9 O2 C8 C7 -58.8(9)
N2 C7 C8 O2 57.6(9)
C8 O2 C9 C10 56.9(9)
C7 N2 C10 C9 53.2(8)
P1 N2 C10 C9 -135.7(6)
O2 C9 C10 N2 -52.5(8)
C14' N3 C11 C12 -33.1(19)
C11' N3 C11 C12 59(2)
C14 N3 C11 C12 -66.0(16)
P1 N3 C11 C12 161.9(10)
C13' O3 C12 C11 -33.7(17)
C13 O3 C12 C11 -73.6(14)
C12' O3 C12 C11 45.0(14)
N3 C11 C12 O3 72.6(16)
C12 O3 C13 C14 71.9(15)
C13' O3 C13 C14 -35.9(14)
C12' O3 C13 C14 32.2(17)
O3 C13 C14 N3 -63.9(13)
C14' N3 C14 C13 -42.6(17)
C11 N3 C14 C13 65.3(15)
C11' N3 C14 C13 38.2(17)
P1 N3 C14 C13 -159.5(9)
C14' N3 C11' C12' 62.3(17)
C11 N3 C11' C12' -37.4(18)
C14 N3 C11' C12' 28.5(18)
P1 N3 C11' C12' -132.5(11)
N3 C11' C12' O3 -60.7(16)
C12 O3 C12' C11' -43.6(14)
C13' O3 C12' C11' 70.0(16)
C13 O3 C12' C11' 34.3(18)
C12 O3 C13' C14' -36.3(18)
C13 O3 C13' C14' 50.1(15)
C12' O3 C13' C14' -75.1(15)
C11 N3 C14' C13' -33.3(18)
C11' N3 C14' C13' -64.3(17)
C14 N3 C14' C13' 50.0(17)
P1 N3 C14' C13' 130.9(11)
O3 C13' C14' N3 74.4(16)
